data_4102680
loop_
_publ_author_name
'Matthew A. Perry'
'Matthew D. Morin'
'Brian W. Slafer'
'Scott A. Wolckenhauer'
'Scott D. Rychnovsky'

_publ_section_title
;
 Fully Substituted Carbon Centers by Diastereoselective Spirocyclization:
 Stereoselective Synthesis of (+)-Lepadiformine C
;
_journal_name_full 'Journal of the American Chemical Society'
_journal_page_first 9591
_journal_page_last 9593
_journal_paper_doi 10.1021/ja104250b
_journal_volume 132
_journal_year 2010
_chemical_absolute_configuration syn
_chemical_formula_sum 'C21 H39 N O3'
_chemical_formula_weight 353.53
_chemical_name_systematic
; 
 ? 
;
_space_group_IT_number 4
_symmetry_cell_setting monoclinic
_symmetry_space_group_name_Hall 'P 2yb'
_symmetry_space_group_name_H-M 'P 1 21 1'
_atom_sites_solution_hydrogens geom
_atom_sites_solution_primary direct
_atom_sites_solution_secondary difmap
_audit_creation_method SHELXTL
_cell_angle_alpha 90.00
_cell_angle_beta 104.397(3)
_cell_angle_gamma 90.00
_cell_formula_units_Z 2
_cell_length_a 9.177(2)
_cell_length_b 9.864(2)
_cell_length_c 12.207(3)
_cell_measurement_reflns_used 6855
_cell_measurement_temperature 103(2)
_cell_measurement_theta_max 27.57
_cell_measurement_theta_min 2.29
_cell_volume 1070.3(4)
_computing_cell_refinement 'Bruker SMART APEX2/SAINT'
_computing_data_collection 'Bruker SMART APEX2'
_computing_data_reduction 'Bruker SAINT'
_computing_molecular_graphics 'Bruker SHELXTL'
_computing_publication_material 'Bruker SHELXTL'
_computing_structure_refinement 'Bruker SHELXTL'
_computing_structure_solution 'Bruker SHELXTL'
_diffrn_ambient_temperature 103(2)
_diffrn_measured_fraction_theta_full 0.999
_diffrn_measured_fraction_theta_max 0.999
_diffrn_measurement_device_type 'Bruker SMART APEX II CCD'
_diffrn_measurement_method 'phi and omega'
_diffrn_radiation_monochromator graphite
_diffrn_radiation_source 'fine-focus sealed tube'
_diffrn_radiation_type MoK\a
_diffrn_radiation_wavelength 0.71073
_diffrn_reflns_av_R_equivalents 0.0466
_diffrn_reflns_av_sigmaI/netI 0.0539
_diffrn_reflns_limit_h_max 11
_diffrn_reflns_limit_h_min -11
_diffrn_reflns_limit_k_max 12
_diffrn_reflns_limit_k_min -11
_diffrn_reflns_limit_l_max 14
_diffrn_reflns_limit_l_min -14
_diffrn_reflns_number 10734
_diffrn_reflns_theta_full 25.68
_diffrn_reflns_theta_max 25.68
_diffrn_reflns_theta_min 1.72
_exptl_absorpt_coefficient_mu 0.072
_exptl_absorpt_correction_T_max 0.9964
_exptl_absorpt_correction_T_min 0.9775
_exptl_absorpt_correction_type multi-scan
_exptl_absorpt_process_details 'Bruker SADABS'
_exptl_crystal_colour colourless
_exptl_crystal_density_diffrn 1.097
_exptl_crystal_density_meas ?
_exptl_crystal_density_method 'not measured'
_exptl_crystal_description plate
_exptl_crystal_F_000 392
_exptl_crystal_size_max 0.32
_exptl_crystal_size_mid 0.24
_exptl_crystal_size_min 0.05
_refine_diff_density_max 0.352
_refine_diff_density_min -0.324
_refine_diff_density_rms 0.065
_refine_ls_extinction_coef 0.014(6)
_refine_ls_extinction_expression Fc^*^=kFc[1+0.001xFc^2^\l^3^/sin(2\q)]^-1/4^
_refine_ls_extinction_method SHELXL
_refine_ls_goodness_of_fit_ref 1.044
_refine_ls_hydrogen_treatment mixed
_refine_ls_matrix_type full
_refine_ls_number_parameters 231
_refine_ls_number_reflns 4058
_refine_ls_number_restraints 1
_refine_ls_restrained_S_all 1.044
_refine_ls_R_factor_all 0.0614
_refine_ls_R_factor_gt 0.0535
_refine_ls_shift/su_max 0.000
_refine_ls_shift/su_mean 0.000
_refine_ls_structure_factor_coef Fsqd
_refine_ls_weighting_details 'calc w=1/[\s^2^(Fo^2^)+(0.1071P)^2^+0.0668P] where P=(Fo^2^+2Fc^2^)/3'
_refine_ls_weighting_scheme calc
_refine_ls_wR_factor_gt 0.1420
_refine_ls_wR_factor_ref 0.1513
_reflns_number_gt 3613
_reflns_number_total 4058
_reflns_threshold_expression >2sigma(I)
_cod_data_source_file ja104250b_si_002.cif
_cod_data_source_block sdr22
_cod_depositor_comments
;
The following automatic conversions were performed:

'_exptl_crystal_density_meas' value 'n/a' was changed to '?' - the
value is perceived as not measured.

Automatic conversion script
Id: cif_fix_values 3008 2015-01-20 13:52:24Z robertas 
;
_cod_database_code 4102680

loop_
_symmetry_equiv_pos_as_xyz
'x, y, z'
'-x, y+1/2, -z'

loop_
_atom_site_label
_atom_site_type_symbol
_atom_site_fract_x
_atom_site_fract_y
_atom_site_fract_z
_atom_site_U_iso_or_equiv
_atom_site_adp_type
_atom_site_occupancy
_atom_site_symmetry_multiplicity
_atom_site_calc_flag
_atom_site_refinement_flags
O1 O 0.33997(17) 0.79282(16) 0.52561(13) 0.0235(4) Uani 1 1 d .
O2 O 0.25711(17) 0.76346(17) 0.33518(13) 0.0235(4) Uani 1 1 d .
O3 O 0.53876(18) 1.11720(17) 0.30058(14) 0.0225(4) Uani 1 1 d .
H3 H 0.575(3) 1.170(3) 0.362(2) 0.014(6) Uiso 1 1 d .
N1 N 0.1302(2) 0.89922(19) 0.42655(15) 0.0191(4) Uani 1 1 d .
C2 C 0.1086(3) 0.9580(2) 0.53214(19) 0.0239(5) Uani 1 1 d .
H2A H 0.1813 1.0321 0.5595 0.029 Uiso 1 1 calc R
H2B H 0.1198 0.8882 0.5920 0.029 Uiso 1 1 calc R
C3 C -0.0521(3) 1.0117(3) 0.4977(2) 0.0269(5) Uani 1 1 d .
H3A H -0.1257 0.9401 0.5029 0.032 Uiso 1 1 calc R
H3B H -0.0657 1.0896 0.5453 0.032 Uiso 1 1 calc R
C4 C -0.0681(3) 1.0550(2) 0.3756(2) 0.0240(5) Uani 1 1 d .
H4A H -0.0208 1.1447 0.3724 0.029 Uiso 1 1 calc R
H4B H -0.1754 1.0605 0.3345 0.029 Uiso 1 1 calc R
C5 C 0.0138(2) 0.9439(2) 0.32354(19) 0.0205(5) Uani 1 1 d .
C6 C -0.0918(2) 0.8246(2) 0.2777(2) 0.0240(5) Uani 1 1 d .
H6A H -0.1373 0.7914 0.3382 0.029 Uiso 1 1 calc R
H6B H -0.0321 0.7496 0.2570 0.029 Uiso 1 1 calc R
C7 C -0.2184(3) 0.8634(3) 0.1735(2) 0.0288(6) Uani 1 1 d .
H7A H -0.2760 0.7812 0.1425 0.035 Uiso 1 1 calc R
H7B H -0.2882 0.9275 0.1965 0.035 Uiso 1 1 calc R
C8 C -0.1538(3) 0.9287(3) 0.0821(2) 0.0302(6) Uani 1 1 d .
H8A H -0.0980 0.8595 0.0501 0.036 Uiso 1 1 calc R
H8B H -0.2373 0.9623 0.0203 0.036 Uiso 1 1 calc R
C9 C -0.0483(2) 1.0463(3) 0.12937(19) 0.0235(5) Uani 1 1 d .
H9A H -0.1054 1.1185 0.1567 0.028 Uiso 1 1 calc R
H9B H -0.0068 1.0848 0.0686 0.028 Uiso 1 1 calc R
C10 C 0.0815(2) 0.9978(2) 0.22735(19) 0.0203(5) Uani 1 1 d .
H10A H 0.1288 0.9185 0.1985 0.024 Uiso 1 1 calc R
C11 C 0.2046(3) 1.1044(2) 0.2643(2) 0.0221(5) Uani 1 1 d .
H11A H 0.2742 1.0752 0.3361 0.027 Uiso 1 1 calc R
H11B H 0.1582 1.1911 0.2786 0.027 Uiso 1 1 calc R
C12 C 0.2949(3) 1.1276(3) 0.17505(19) 0.0237(5) Uani 1 1 d .
H12A H 0.3189 1.0387 0.1462 0.028 Uiso 1 1 calc R
H12B H 0.2319 1.1786 0.1106 0.028 Uiso 1 1 calc R
C13 C 0.4402(2) 1.2051(2) 0.22187(19) 0.0209(5) Uani 1 1 d .
H13A H 0.4174 1.2864 0.2636 0.025 Uiso 1 1 calc R
C14 C 0.5158(3) 1.2521(3) 0.13069(19) 0.0245(5) Uani 1 1 d .
H14A H 0.5409 1.1720 0.0901 0.029 Uiso 1 1 calc R
H14B H 0.4445 1.3089 0.0753 0.029 Uiso 1 1 calc R
C15 C 0.6585(2) 1.3329(2) 0.17916(19) 0.0216(5) Uani 1 1 d .
H15A H 0.7317 1.2736 0.2308 0.026 Uiso 1 1 calc R
H15B H 0.6339 1.4087 0.2246 0.026 Uiso 1 1 calc R
C16 C 0.7332(3) 1.3908(3) 0.0906(2) 0.0308(6) Uani 1 1 d .
H16A H 0.7524 1.3164 0.0415 0.037 Uiso 1 1 calc R
H16B H 0.6639 1.4561 0.0423 0.037 Uiso 1 1 calc R
C17 C 0.8808(3) 1.4617(3) 0.1442(2) 0.0384(7) Uani 1 1 d .
H17A H 0.9250 1.4972 0.0847 0.058 Uiso 1 1 calc R
H17B H 0.9505 1.3970 0.1909 0.058 Uiso 1 1 calc R
H17C H 0.8621 1.5367 0.1916 0.058 Uiso 1 1 calc R
C18 C 0.2507(2) 0.8160(2) 0.43443(19) 0.0190(5) Uani 1 1 d .
C19 C 0.3893(2) 0.6815(3) 0.3259(2) 0.0232(5) Uani 1 1 d .
C20 C 0.3899(3) 0.5479(3) 0.3869(2) 0.0273(5) Uani 1 1 d .
H20A H 0.2947 0.5003 0.3561 0.041 Uiso 1 1 calc R
H20B H 0.4017 0.5648 0.4678 0.041 Uiso 1 1 calc R
H20C H 0.4736 0.4919 0.3765 0.041 Uiso 1 1 calc R
C21 C 0.3581(3) 0.6606(3) 0.1991(2) 0.0377(7) Uani 1 1 d .
H21A H 0.2645 0.6092 0.1726 0.056 Uiso 1 1 calc R
H21B H 0.4415 0.6101 0.1815 0.056 Uiso 1 1 calc R
H21C H 0.3482 0.7489 0.1611 0.056 Uiso 1 1 calc R
C22 C 0.5344(3) 0.7612(3) 0.3696(2) 0.0326(6) Uani 1 1 d .
H22A H 0.5524 0.7737 0.4516 0.049 Uiso 1 1 calc R
H22B H 0.5254 0.8500 0.3325 0.049 Uiso 1 1 calc R
H22C H 0.6186 0.7113 0.3529 0.049 Uiso 1 1 calc R

loop_
_atom_site_aniso_label
_atom_site_aniso_U_11
_atom_site_aniso_U_22
_atom_site_aniso_U_33
_atom_site_aniso_U_23
_atom_site_aniso_U_13
_atom_site_aniso_U_12
O1 0.0151(8) 0.0291(9) 0.0256(8) 0.0016(7) 0.0036(6) 0.0027(6)
O2 0.0118(8) 0.0314(9) 0.0272(8) -0.0020(7) 0.0045(6) 0.0076(7)
O3 0.0150(8) 0.0270(8) 0.0248(8) 0.0011(7) 0.0036(6) -0.0003(6)
N1 0.0096(9) 0.0266(10) 0.0207(9) -0.0018(8) 0.0030(7) 0.0032(7)
C2 0.0166(11) 0.0294(12) 0.0269(12) -0.0033(10) 0.0077(9) 0.0026(9)
C3 0.0159(12) 0.0338(13) 0.0335(13) -0.0001(10) 0.0108(10) 0.0060(10)
C4 0.0108(10) 0.0284(12) 0.0348(13) -0.0016(10) 0.0094(9) 0.0045(9)
C5 0.0068(10) 0.0288(11) 0.0258(11) 0.0000(9) 0.0040(8) 0.0006(9)
C6 0.0122(11) 0.0308(13) 0.0287(12) 0.0011(10) 0.0045(9) -0.0048(9)
C7 0.0125(11) 0.0376(14) 0.0346(13) 0.0033(11) 0.0026(10) -0.0051(10)
C8 0.0172(12) 0.0402(15) 0.0303(12) 0.0013(10) 0.0003(10) -0.0029(10)
C9 0.0139(11) 0.0304(12) 0.0258(11) 0.0040(10) 0.0039(8) 0.0001(9)
C10 0.0098(10) 0.0264(11) 0.0250(11) 0.0004(9) 0.0050(8) 0.0006(9)
C11 0.0124(10) 0.0272(12) 0.0280(11) -0.0002(9) 0.0073(8) -0.0003(9)
C12 0.0144(11) 0.0308(12) 0.0259(11) 0.0017(9) 0.0050(9) -0.0027(9)
C13 0.0138(11) 0.0231(11) 0.0262(11) 0.0011(9) 0.0057(8) 0.0001(8)
C14 0.0167(11) 0.0323(13) 0.0242(12) 0.0006(9) 0.0046(9) -0.0028(9)
C15 0.0153(11) 0.0245(12) 0.0259(12) -0.0002(9) 0.0067(9) -0.0016(9)
C16 0.0252(13) 0.0385(14) 0.0311(12) 0.0054(11) 0.0114(10) -0.0048(11)
C17 0.0327(15) 0.0451(16) 0.0415(15) 0.0023(13) 0.0170(12) -0.0150(13)
C18 0.0127(10) 0.0207(11) 0.0240(11) 0.0009(8) 0.0053(8) -0.0012(8)
C19 0.0082(11) 0.0316(13) 0.0316(12) -0.0003(10) 0.0082(8) 0.0091(9)
C20 0.0205(12) 0.0276(12) 0.0364(13) -0.0032(10) 0.0120(10) 0.0037(10)
C21 0.0351(15) 0.0487(16) 0.0309(13) 0.0011(11) 0.0115(11) 0.0199(13)
C22 0.0131(11) 0.0343(14) 0.0544(16) 0.0043(12) 0.0162(11) 0.0024(10)

loop_
_atom_type_symbol
_atom_type_description
_atom_type_scat_dispersion_real
_atom_type_scat_dispersion_imag
_atom_type_scat_source
C C 0.0033 0.0016 'International Tables Vol C Tables 4.2.6.8 and 6.1.1.4'
H H 0.0000 0.0000 'International Tables Vol C Tables 4.2.6.8 and 6.1.1.4'
N N 0.0061 0.0033 'International Tables Vol C Tables 4.2.6.8 and 6.1.1.4'
O O 0.0106 0.0060 'International Tables Vol C Tables 4.2.6.8 and 6.1.1.4'

loop_
_geom_angle_atom_site_label_1
_geom_angle_atom_site_label_2
_geom_angle_atom_site_label_3
_geom_angle
C18 O2 C19 120.19(17)
C18 N1 C2 117.36(18)
C18 N1 C5 129.31(17)
C2 N1 C5 113.32(17)
N1 C2 C3 103.10(18)
C4 C3 C2 102.64(18)
C3 C4 C5 105.35(19)
N1 C5 C6 109.42(18)
N1 C5 C4 100.40(18)
C6 C5 C4 111.38(18)
N1 C5 C10 113.52(17)
C6 C5 C10 108.73(18)
C4 C5 C10 113.20(19)
C5 C6 C7 112.8(2)
C8 C7 C6 110.91(19)
C9 C8 C7 111.6(2)
C8 C9 C10 110.65(19)
C11 C10 C9 112.88(19)
C11 C10 C5 114.72(18)
C9 C10 C5 108.42(18)
C10 C11 C12 112.41(19)
C13 C12 C11 112.59(18)
O3 C13 C12 107.18(18)
O3 C13 C14 110.33(18)
C12 C13 C14 113.26(18)
C15 C14 C13 112.31(19)
C14 C15 C16 114.51(19)
C17 C16 C15 112.1(2)
O1 C18 O2 125.5(2)
O1 C18 N1 121.6(2)
O2 C18 N1 112.89(18)
O2 C19 C20 109.86(18)
O2 C19 C21 101.66(18)
C20 C19 C21 111.2(2)
O2 C19 C22 110.53(19)
C20 C19 C22 112.4(2)
C21 C19 C22 110.8(2)

loop_
_geom_bond_atom_site_label_1
_geom_bond_atom_site_label_2
_geom_bond_distance
O1 C18 1.228(3)
O2 C18 1.332(3)
O2 C19 1.485(2)
O3 C13 1.436(3)
N1 C18 1.361(3)
N1 C2 1.471(3)
N1 C5 1.500(3)
C2 C3 1.525(3)
C3 C4 1.521(3)
C4 C5 1.551(3)
C5 C6 1.539(3)
C5 C10 1.553(3)
C6 C7 1.542(3)
C7 C8 1.530(4)
C8 C9 1.529(4)
C9 C10 1.539(3)
C10 C11 1.527(3)
C11 C12 1.541(3)
C12 C13 1.521(3)
C13 C14 1.523(3)
C14 C15 1.522(3)
C15 C16 1.528(3)
C16 C17 1.520(4)
C19 C20 1.513(4)
C19 C21 1.517(4)
C19 C22 1.525(3)

loop_
_geom_torsion_atom_site_label_1
_geom_torsion_atom_site_label_2
_geom_torsion_atom_site_label_3
_geom_torsion_atom_site_label_4
_geom_torsion
C18 N1 C2 C3 -165.68(19)
C5 N1 C2 C3 15.5(2)
N1 C2 C3 C4 -33.1(2)
C2 C3 C4 C5 39.7(2)
C18 N1 C5 C6 72.5(3)
C2 N1 C5 C6 -108.8(2)
C18 N1 C5 C4 -170.2(2)
C2 N1 C5 C4 8.4(2)
C18 N1 C5 C10 -49.1(3)
C2 N1 C5 C10 129.5(2)
C3 C4 C5 N1 -29.4(2)
C3 C4 C5 C6 86.4(2)
C3 C4 C5 C10 -150.73(18)
N1 C5 C6 C7 178.20(18)
C4 C5 C6 C7 68.1(3)
C10 C5 C6 C7 -57.3(2)
C5 C6 C7 C8 53.0(3)
C6 C7 C8 C9 -52.3(3)
C7 C8 C9 C10 57.9(3)
C8 C9 C10 C11 170.07(19)
C8 C9 C10 C5 -61.7(2)
N1 C5 C10 C11 -50.2(3)
C6 C5 C10 C11 -172.29(19)
C4 C5 C10 C11 63.4(2)
N1 C5 C10 C9 -177.43(18)
C6 C5 C10 C9 60.5(2)
C4 C5 C10 C9 -63.8(2)
C9 C10 C11 C12 -69.7(2)
C5 C10 C11 C12 165.44(19)
C10 C11 C12 C13 -165.53(19)
C11 C12 C13 O3 69.0(2)
C11 C12 C13 C14 -169.1(2)
O3 C13 C14 C15 -61.5(3)
C12 C13 C14 C15 178.33(19)
C13 C14 C15 C16 -176.0(2)
C14 C15 C16 C17 -175.9(2)
C19 O2 C18 O1 -7.4(3)
C19 O2 C18 N1 173.86(19)
C2 N1 C18 O1 -1.4(3)
C5 N1 C18 O1 177.2(2)
C2 N1 C18 O2 177.36(19)
C5 N1 C18 O2 -4.0(3)
C18 O2 C19 C20 69.5(3)
C18 O2 C19 C21 -172.6(2)
C18 O2 C19 C22 -55.0(3)
